data_4024323
loop_
_publ_author_name
'Shin-ichi Kawaguchi'
'Takamune Shirai'
'Takashi Ohe'
'Akihiro Nomoto'
'Motohiro Sonoda'
'Akiya Ogawa'

_publ_section_title
;
Highly Regioselective Simultaneous Introduction of Phosphino and Seleno
Groups into Unsaturated Bonds by the Novel Combination of (Ph2P)2 and
(PhSe)2 upon Photoirradiation
;
_journal_name_full 'Journal of Organic Chemistry'
_journal_page_first 1751
_journal_page_last 1754
_journal_paper_doi 10.1021/jo8020067
_journal_volume 74
_journal_year 2009
_chemical_formula_moiety 'C27 H29 O P Se '
_chemical_formula_sum 'C27 H29 O P Se'
_chemical_formula_weight 479.46
_space_group_IT_number 14
_symmetry_cell_setting monoclinic
_symmetry_Int_Tables_number 14
_symmetry_space_group_name_Hall '-P 2yn'
_symmetry_space_group_name_H-M 'P 1 21/n 1'
_audit_creation_date 2007-07-02
_audit_creation_method 'by CrystalStructure 3.8'
_cell_angle_alpha 90.0000
_cell_angle_beta 92.909(18)
_cell_angle_gamma 90.0000
_cell_formula_units_Z 4
_cell_length_a 19.493(7)
_cell_length_b 5.7226(16)
_cell_length_c 21.742(10)
_cell_measurement_reflns_used 12223
_cell_measurement_temperature 296.1
_cell_measurement_theta_max 27.5
_cell_measurement_theta_min 3.0
_cell_volume 2422.3(15)
_computing_cell_refinement PROCESS-AUTO
_computing_data_collection PROCESS-AUTO
_computing_data_reduction CrystalStructure
_computing_publication_material 'CrystalStructure 3.8'
_computing_structure_refinement CRYSTALS
_computing_structure_solution SIR92
_diffrn_detector_area_resol_mean 10.00
_diffrn_measured_fraction_theta_full 0.979
_diffrn_measured_fraction_theta_max 0.979
_diffrn_measurement_device_type 'Rigaku RAXIS-RAPID'
_diffrn_measurement_method \w
_diffrn_radiation_type 'Mo K\a'
_diffrn_radiation_wavelength 0.71075
_diffrn_reflns_av_R_equivalents 0.051
_diffrn_reflns_limit_h_max 25
_diffrn_reflns_limit_h_min 0
_diffrn_reflns_limit_k_max 7
_diffrn_reflns_limit_k_min 0
_diffrn_reflns_limit_l_max 28
_diffrn_reflns_limit_l_min -28
_diffrn_reflns_number 5442
_diffrn_reflns_theta_full 27.47
_diffrn_reflns_theta_max 27.47
_exptl_absorpt_coefficient_mu 1.632
_exptl_absorpt_correction_type none
_exptl_crystal_colour colorless
_exptl_crystal_density_diffrn 1.315
_exptl_crystal_density_method 'not measured'
_exptl_crystal_description prism
_exptl_crystal_F_000 992.00
_exptl_crystal_size_max 0.20
_exptl_crystal_size_mid 0.20
_exptl_crystal_size_min 0.20
_refine_diff_density_max 1.37
_refine_diff_density_min -1.31
_refine_ls_extinction_coef 67(19)
_refine_ls_extinction_method 'Larson (1970) Crystallographic Computing eq. 22'
_refine_ls_goodness_of_fit_ref 1.043
_refine_ls_hydrogen_treatment refall
_refine_ls_number_parameters 301
_refine_ls_number_reflns 3396
_refine_ls_R_factor_gt 0.0741
_refine_ls_shift/su_max 0.0016
_refine_ls_structure_factor_coef F
_refine_ls_weighting_details
;
    Chebychev polynomial with 3 parameters (Carruthers & Watkin, 1979)
    38.6305    47.3229    13.7005
;
_refine_ls_weighting_scheme calc
_refine_ls_wR_factor_ref 0.0812
_reflns_number_gt 3367
_reflns_number_total 5442
_reflns_threshold_expression F^2^>2.0\s(F^2^)
_cod_data_source_file jo8020067_si_002.cif
_cod_data_source_block '_shira179PTLC2'
_cod_original_formula_sum 'C27 H29 O P Se '
_cod_database_code 4024323

loop_
_symmetry_equiv_pos_site_id
_symmetry_equiv_pos_as_xyz
1 +X,+Y,+Z
2 1/2-X,1/2+Y,1/2-Z
3 -X,-Y,-Z
4 1/2+X,1/2-Y,1/2+Z

loop_
_atom_site_label
_atom_site_type_symbol
_atom_site_fract_x
_atom_site_fract_y
_atom_site_fract_z
_atom_site_U_iso_or_equiv
_atom_site_adp_type
_atom_site_occupancy
_atom_site_symmetry_multiplicity
_atom_site_calc_flag
_atom_site_refinement_flags
_atom_site_disorder_assembly
_atom_site_disorder_group
Se(1) Se 0.56092(4) 0.16880(16) 0.65094(4) 0.1037(3) Uani 1.00 1 d . . .
P(2) P 0.51136(7) 0.0778(2) 0.81539(7) 0.0595(4) Uani 1.00 1 d . . .
O(3) O 0.5159(2) 0.3297(6) 0.8020(2) 0.0788(13) Uani 1.00 1 d . . .
C(4) C 0.5481(2) -0.1163(9) 0.7601(2) 0.0601(15) Uani 1.00 1 d . . .
C(5) C 0.5530(2) 0.0075(10) 0.8888(2) 0.0619(16) Uani 1.00 1 d . . .
C(6) C 0.6516(3) 0.0386(11) 0.6532(2) 0.0662(18) Uani 1.00 1 d . . .
C(7) C 0.4229(2) -0.0108(9) 0.8199(2) 0.0571(15) Uani 1.00 1 d . . .
C(8) C 0.5184(2) -0.0766(10) 0.6962(2) 0.0669(17) Uani 1.00 1 d . . .
C(10) C 0.3360(3) -0.2807(12) 0.8487(3) 0.083(2) Uani 1.00 1 d . . .
C(11) C 0.4046(2) -0.2260(10) 0.8429(2) 0.0697(18) Uani 1.00 1 d . . .
C(12) C 0.5518(3) 0.1766(13) 0.9338(3) 0.091(2) Uani 1.00 1 d . . .
C(13) C 0.4645(3) -0.1900(11) 0.6730(2) 0.0730(19) Uani 1.00 1 d . . .
C(14) C 0.3722(2) 0.1438(11) 0.8005(3) 0.076(2) Uani 1.00 1 d . . .
C(15) C 0.4282(3) -0.1651(13) 0.6113(2) 0.081(2) Uani 1.00 1 d . . .
C(16) C 0.2862(3) -0.1231(15) 0.8302(3) 0.091(2) Uani 1.00 1 d . . .
C(17) C 0.7825(6) -0.127(3) 0.6548(8) 0.176(6) Uani 1.00 1 d . . .
C(18) C 0.5874(3) -0.1966(12) 0.9017(3) 0.082(2) Uani 1.00 1 d . . .
C(19) C 0.7685(5) 0.076(2) 0.6832(6) 0.170(5) Uani 1.00 1 d . . .
C(20) C 0.6216(3) -0.2311(14) 0.9585(3) 0.095(2) Uani 1.00 1 d . . .
C(21) C 0.6195(3) -0.0630(16) 1.0021(3) 0.096(2) Uani 1.00 1 d . . .
C(22) C 0.7029(4) 0.1576(15) 0.6825(4) 0.110(3) Uani 1.00 1 d . . .
C(23) C 0.3036(3) 0.0857(15) 0.8056(3) 0.093(2) Uani 1.00 1 d . . .
C(24) C 0.5847(4) 0.1396(16) 0.9905(3) 0.109(3) Uani 1.00 1 d . . .
C(25) C 0.6645(4) -0.1624(15) 0.6249(3) 0.104(3) Uani 1.00 1 d . . .
C(26) C 0.4285(5) -0.3900(18) 0.5763(3) 0.138(3) Uani 1.00 1 d . . .
C(27) C 0.3575(4) -0.0736(19) 0.6155(3) 0.126(3) Uani 1.00 1 d . . .
C(28) C 0.3197(5) -0.283(2) 0.5190(4) 0.148(4) Uani 1.00 1 d . . .
C(29) C 0.7309(8) -0.245(2) 0.6260(5) 0.153(5) Uani 1.00 1 d . . .
C(30) C 0.3188(5) -0.059(2) 0.5527(4) 0.160(4) Uani 1.00 1 d . . .
C(31) C 0.3905(6) -0.367(2) 0.5133(4) 0.162(4) Uani 1.00 1 d . . .
H(1) H 0.3234 -0.4262 0.8658 0.100 Uiso 1.00 1 c R . .
H(2) H 0.4395 -0.3358 0.8545 0.084 Uiso 1.00 1 c R . .
H(3) H 0.5278 0.3183 0.9253 0.109 Uiso 1.00 1 c R . .
H(4) H 0.4455 -0.3042 0.6989 0.088 Uiso 1.00 1 c R . .
H(5) H 0.3846 0.2888 0.7830 0.091 Uiso 1.00 1 c R . .
H(6) H 0.2392 -0.1612 0.8340 0.109 Uiso 1.00 1 c R . .
H(7) H 0.8283 -0.1840 0.6547 0.214 Uiso 1.00 1 c R . .
H(8) H 0.5869 -0.3163 0.8714 0.098 Uiso 1.00 1 c R . .
H(9) H 0.8050 0.1584 0.7042 0.203 Uiso 1.00 1 c R . .
H(10) H 0.6467 -0.3707 0.9669 0.114 Uiso 1.00 1 c R . .
H(11) H 0.6424 -0.0852 1.0413 0.114 Uiso 1.00 1 c R . .
H(12) H 0.6932 0.2996 0.7030 0.132 Uiso 1.00 1 c R . .
H(13) H 0.2683 0.1927 0.7930 0.111 Uiso 1.00 1 c R . .
H(14) H 0.5828 0.2558 1.0216 0.130 Uiso 1.00 1 c R . .
H(15) H 0.6277 -0.2448 0.6044 0.126 Uiso 1.00 1 c R . .
H(16) H 0.7404 -0.3884 0.6060 0.187 Uiso 1.00 1 c R . .
H(28) H 0.5401 -0.2874 0.7752 0.072 Uiso 1.00 1 c R . .
H(29) H 0.5991 -0.1024 0.7622 0.072 Uiso 1.00 1 c R . .
H(17) H 0.2962 -0.3940 0.5426 0.176 Uiso 1.00 1 c R . .
H(18) H 0.2969 -0.2682 0.4795 0.176 Uiso 1.00 1 c R . .
H(19) H 0.2726 -0.0119 0.5575 0.191 Uiso 1.00 1 c R . .
H(20) H 0.3412 0.0536 0.5286 0.191 Uiso 1.00 1 c R . .
H(21) H 0.3333 -0.1774 0.6408 0.151 Uiso 1.00 1 c R . .
H(22) H 0.3598 0.0765 0.6342 0.151 Uiso 1.00 1 c R . .
H(23) H 0.4140 -0.2561 0.4896 0.192 Uiso 1.00 1 c R . .
H(24) H 0.3894 -0.5134 0.4927 0.192 Uiso 1.00 1 c R . .
H(25) H 0.4746 -0.4368 0.5712 0.164 Uiso 1.00 1 c R . .
H(26) H 0.4061 -0.5043 0.5998 0.164 Uiso 1.00 1 c R . .
H(27) H 0.4528 -0.0549 0.5883 0.097 Uiso 1.00 1 c R . .

loop_
_atom_site_aniso_label
_atom_site_aniso_U_11
_atom_site_aniso_U_22
_atom_site_aniso_U_33
_atom_site_aniso_U_12
_atom_site_aniso_U_13
_atom_site_aniso_U_23
Se(1) 0.0771(4) 0.1086(6) 0.1270(7) 0.0107(4) 0.0220(4) 0.0649(5)
P(2) 0.0544(7) 0.0478(7) 0.0763(9) -0.0028(6) 0.0025(6) 0.0038(6)
O(3) 0.079(2) 0.047(2) 0.110(3) -0.003(2) 0.001(2) 0.008(2)
C(4) 0.054(2) 0.060(3) 0.067(3) 0.005(2) 0.005(2) 0.013(2)
C(5) 0.052(2) 0.059(3) 0.075(3) -0.009(2) 0.003(2) -0.001(2)
C(6) 0.066(3) 0.074(3) 0.060(3) -0.010(3) 0.012(2) 0.013(2)
C(7) 0.054(2) 0.056(3) 0.061(3) -0.000(2) 0.002(2) -0.008(2)
C(8) 0.057(3) 0.071(3) 0.073(3) 0.012(3) 0.016(2) 0.016(3)
C(10) 0.068(3) 0.072(4) 0.109(5) -0.017(3) 0.017(3) -0.012(3)
C(11) 0.057(3) 0.060(3) 0.092(4) -0.002(2) 0.008(2) -0.004(3)
C(12) 0.100(5) 0.078(4) 0.094(5) 0.004(4) -0.007(4) -0.009(4)
C(13) 0.070(3) 0.087(4) 0.063(3) 0.002(3) 0.013(2) 0.010(3)
C(14) 0.058(3) 0.077(4) 0.092(4) 0.008(3) -0.003(3) 0.002(3)
C(15) 0.068(3) 0.105(5) 0.069(3) 0.002(3) 0.006(3) 0.013(3)
C(16) 0.053(3) 0.116(6) 0.103(5) -0.013(4) 0.005(3) -0.023(4)
C(17) 0.091(7) 0.198(15) 0.245(16) 0.049(9) 0.074(9) 0.111(13)
C(18) 0.088(4) 0.078(4) 0.079(4) 0.010(3) -0.007(3) -0.005(3)
C(19) 0.066(5) 0.200(13) 0.241(14) -0.044(7) -0.013(7) 0.064(12)
C(20) 0.094(4) 0.104(5) 0.086(5) 0.017(4) -0.019(4) 0.003(4)
C(21) 0.093(5) 0.119(6) 0.074(4) -0.015(4) -0.015(3) -0.002(4)
C(22) 0.084(5) 0.110(6) 0.137(7) -0.027(4) 0.006(4) -0.006(5)
C(23) 0.057(3) 0.113(6) 0.108(5) 0.017(4) -0.009(3) -0.007(4)
C(24) 0.134(6) 0.101(6) 0.091(5) -0.004(5) -0.016(5) -0.020(4)
C(25) 0.111(6) 0.098(5) 0.105(5) 0.001(5) 0.013(4) -0.011(4)
C(26) 0.167(9) 0.164(9) 0.079(5) 0.060(7) -0.026(5) -0.029(5)
C(27) 0.096(5) 0.188(10) 0.093(5) 0.049(6) -0.015(4) -0.024(6)
C(28) 0.119(7) 0.246(13) 0.076(5) -0.023(8) -0.018(5) 0.001(7)
C(29) 0.187(11) 0.124(9) 0.156(9) 0.043(9) 0.093(9) 0.019(7)
C(30) 0.115(7) 0.259(14) 0.104(7) 0.073(8) -0.023(5) -0.022(8)
C(31) 0.172(10) 0.227(13) 0.082(5) 0.052(9) -0.034(6) -0.037(7)

loop_
_atom_type_symbol
_atom_type_description
_atom_type_scat_dispersion_real
_atom_type_scat_dispersion_imag
_atom_type_scat_source
C C 0.003 0.002
;
International Tables for Crystallography
(1992, Vol. C, Tables 4.2.6.8 and 6.1.1.4)
;
H H 0.000 0.000
;
International Tables for Crystallography
(1992, Vol. C, Table 6.1.1.4)
;
O O 0.011 0.006
;
International Tables for Crystallography
(1992, Vol. C, Tables 4.2.6.8 and 6.1.1.4)
;
P P 0.102 0.094
;
International Tables for Crystallography
(1992, Vol. C, Tables 4.2.6.8 and 6.1.1.4)
;
Se Se -0.093 2.226
;
International Tables for Crystallography
(1992, Vol. C, Tables 4.2.6.8 and 6.1.1.4)
;

loop_
_geom_angle_atom_site_label_1
_geom_angle_atom_site_label_2
_geom_angle_atom_site_label_3
_geom_angle
_geom_angle_publ_flag
_geom_angle_site_symmetry_1
_geom_angle_site_symmetry_2
_geom_angle_site_symmetry_3
C(6) Se(1) C(8) 97.1(2) yes . . .
O(3) P(2) C(4) 116.0(2) yes . . .
O(3) P(2) C(5) 111.5(2) yes . . .
O(3) P(2) C(7) 110.6(2) yes . . .
C(4) P(2) C(5) 106.0(2) yes . . .
C(4) P(2) C(7) 106.0(2) yes . . .
C(5) P(2) C(7) 106.1(2) yes . . .
P(2) C(4) C(8) 112.1(3) yes . . .
P(2) C(5) C(12) 116.8(4) yes . . .
P(2) C(5) C(18) 124.6(4) yes . . .
C(12) C(5) C(18) 118.6(5) yes . . .
Se(1) C(6) C(22) 118.6(5) yes . . .
Se(1) C(6) C(25) 121.2(5) yes . . .
C(22) C(6) C(25) 120.2(6) yes . . .
P(2) C(7) C(11) 122.3(4) yes . . .
P(2) C(7) C(14) 118.4(4) yes . . .
C(11) C(7) C(14) 119.3(5) yes . . .
Se(1) C(8) C(4) 115.4(3) yes . . .
Se(1) C(8) C(13) 121.4(4) yes . . .
C(4) C(8) C(13) 123.1(5) yes . . .
C(11) C(10) C(16) 119.9(6) yes . . .
C(7) C(11) C(10) 120.1(5) yes . . .
C(5) C(12) C(24) 120.4(7) yes . . .
C(8) C(13) C(15) 129.2(6) yes . . .
C(7) C(14) C(23) 120.1(6) yes . . .
C(13) C(15) C(26) 111.3(6) yes . . .
C(13) C(15) C(27) 112.2(5) yes . . .
C(26) C(15) C(27) 111.3(6) yes . . .
C(10) C(16) C(23) 120.4(6) yes . . .
C(19) C(17) C(29) 118.9(12) yes . . .
C(5) C(18) C(20) 120.8(6) yes . . .
C(17) C(19) C(22) 120.1(11) yes . . .
C(18) C(20) C(21) 119.5(7) yes . . .
C(20) C(21) C(24) 120.6(7) yes . . .
C(6) C(22) C(19) 120.6(9) yes . . .
C(14) C(23) C(16) 120.1(6) yes . . .
C(12) C(24) C(21) 120.1(7) yes . . .
C(6) C(25) C(29) 119.2(8) yes . . .
C(15) C(26) C(31) 111.6(8) yes . . .
C(15) C(27) C(30) 112.5(7) yes . . .
C(30) C(28) C(31) 111.1(9) yes . . .
C(17) C(29) C(25) 121.1(11) yes . . .
C(27) C(30) C(28) 112.2(9) yes . . .
C(26) C(31) C(28) 111.5(8) yes . . .
P(2) C(4) H(28) 107.2 no . . .
P(2) C(4) H(29) 110.4 no . . .
C(8) C(4) H(28) 112.1 no . . .
C(8) C(4) H(29) 111.6 no . . .
H(28) C(4) H(29) 103.0 no . . .
C(11) C(10) H(1) 120.3 no . . .
C(16) C(10) H(1) 119.9 no . . .
C(7) C(11) H(2) 119.4 no . . .
C(10) C(11) H(2) 120.5 no . . .
C(5) C(12) H(3) 119.1 no . . .
C(24) C(12) H(3) 120.5 no . . .
C(8) C(13) H(4) 116.1 no . . .
C(15) C(13) H(4) 114.7 no . . .
C(7) C(14) H(5) 119.4 no . . .
C(23) C(14) H(5) 120.5 no . . .
C(13) C(15) H(27) 107.9 no . . .
C(26) C(15) H(27) 106.7 no . . .
C(27) C(15) H(27) 107.1 no . . .
C(10) C(16) H(6) 119.8 no . . .
C(23) C(16) H(6) 119.8 no . . .
C(19) C(17) H(7) 120.6 no . . .
C(29) C(17) H(7) 120.5 no . . .
C(5) C(18) H(8) 119.0 no . . .
C(20) C(18) H(8) 120.1 no . . .
C(17) C(19) H(9) 118.8 no . . .
C(22) C(19) H(9) 121.1 no . . .
C(18) C(20) H(10) 120.7 no . . .
C(21) C(20) H(10) 119.8 no . . .
C(20) C(21) H(11) 120.2 no . . .
C(24) C(21) H(11) 119.2 no . . .
C(6) C(22) H(12) 119.6 no . . .
C(19) C(22) H(12) 119.8 no . . .
C(14) C(23) H(13) 120.5 no . . .
C(16) C(23) H(13) 119.3 no . . .
C(12) C(24) H(14) 119.8 no . . .
C(21) C(24) H(14) 120.1 no . . .
C(6) C(25) H(15) 119.3 no . . .
C(29) C(25) H(15) 121.5 no . . .
C(15) C(26) H(25) 109.2 no . . .
C(15) C(26) H(26) 107.8 no . . .
C(31) C(26) H(25) 109.8 no . . .
C(31) C(26) H(26) 109.0 no . . .
H(25) C(26) H(26) 109.5 no . . .
C(15) C(27) H(21) 107.8 no . . .
C(15) C(27) H(22) 108.8 no . . .
C(30) C(27) H(21) 108.2 no . . .
C(30) C(27) H(22) 110.0 no . . .
H(21) C(27) H(22) 109.5 no . . .
C(30) C(28) H(17) 107.1 no . . .
C(30) C(28) H(18) 110.9 no . . .
C(31) C(28) H(17) 107.8 no . . .
C(31) C(28) H(18) 110.4 no . . .
H(17) C(28) H(18) 109.5 no . . .
C(17) C(29) H(16) 119.3 no . . .
C(25) C(29) H(16) 119.6 no . . .
C(27) C(30) H(19) 110.1 no . . .
C(27) C(30) H(20) 108.0 no . . .
C(28) C(30) H(19) 109.7 no . . .
C(28) C(30) H(20) 107.2 no . . .
H(19) C(30) H(20) 109.5 no . . .
C(26) C(31) H(23) 108.5 no . . .
C(26) C(31) H(24) 110.2 no . . .
C(28) C(31) H(23) 107.9 no . . .
C(28) C(31) H(24) 109.3 no . . .
H(23) C(31) H(24) 109.5 no . . .

loop_
_geom_bond_atom_site_label_1
_geom_bond_atom_site_label_2
_geom_bond_distance
_geom_bond_publ_flag
_geom_bond_site_symmetry_1
_geom_bond_site_symmetry_2
Se(1) C(6) 1.917(6) yes . .
Se(1) C(8) 1.926(6) yes . .
P(2) O(3) 1.474(4) yes . .
P(2) C(4) 1.810(5) yes . .
P(2) C(5) 1.798(5) yes . .
P(2) C(7) 1.805(5) yes . .
C(4) C(8) 1.496(7) yes . .
C(5) C(12) 1.377(9) yes . .
C(5) C(18) 1.370(8) yes . .
C(6) C(22) 1.344(10) yes . .
C(6) C(25) 1.334(10) yes . .
C(7) C(11) 1.382(8) yes . .
C(7) C(14) 1.376(8) yes . .
C(8) C(13) 1.314(8) yes . .
C(10) C(11) 1.385(8) yes . .
C(10) C(16) 1.371(10) yes . .
C(12) C(24) 1.376(11) yes . .
C(13) C(15) 1.490(8) yes . .
C(14) C(23) 1.388(8) yes . .
C(15) C(26) 1.496(12) yes . .
C(15) C(27) 1.482(10) yes . .
C(16) C(23) 1.359(12) yes . .
C(17) C(19) 1.35(2) yes . .
C(17) C(29) 1.34(2) yes . .
C(18) C(20) 1.387(9) yes . .
C(19) C(22) 1.360(13) yes . .
C(20) C(21) 1.352(11) yes . .
C(21) C(24) 1.361(12) yes . .
C(25) C(29) 1.377(17) yes . .
C(26) C(31) 1.529(12) yes . .
C(27) C(30) 1.529(12) yes . .
C(28) C(30) 1.477(18) yes . .
C(28) C(31) 1.473(16) yes . .
C(4) H(28) 1.047 no . .
C(4) H(29) 0.996 no . .
C(10) H(1) 0.950 no . .
C(11) H(2) 0.950 no . .
C(12) H(3) 0.950 no . .
C(13) H(4) 0.950 no . .
C(14) H(5) 0.950 no . .
C(15) H(27) 0.950 no . .
C(16) H(6) 0.950 no . .
C(17) H(7) 0.950 no . .
C(18) H(8) 0.950 no . .
C(19) H(9) 0.950 no . .
C(20) H(10) 0.950 no . .
C(21) H(11) 0.950 no . .
C(22) H(12) 0.950 no . .
C(23) H(13) 0.950 no . .
C(24) H(14) 0.950 no . .
C(25) H(15) 0.950 no . .
C(26) H(25) 0.950 no . .
C(26) H(26) 0.950 no . .
C(27) H(21) 0.950 no . .
C(27) H(22) 0.950 no . .
C(28) H(17) 0.950 no . .
C(28) H(18) 0.950 no . .
C(29) H(16) 0.950 no . .
C(30) H(19) 0.950 no . .
C(30) H(20) 0.950 no . .
C(31) H(23) 0.950 no . .
C(31) H(24) 0.950 no . .

loop_
_geom_contact_atom_site_label_1
_geom_contact_atom_site_label_2
_geom_contact_distance
_geom_contact_publ_flag
_geom_contact_site_symmetry_1
_geom_contact_site_symmetry_2
O(3) C(4) 3.366(6) ? . 1_565
O(3) C(11) 3.487(7) ? . 1_565
C(4) O(3) 3.366(6) ? . 1_545
C(10) C(14) 3.537(9) ? . 1_545
C(11) O(3) 3.487(7) ? . 1_545
C(14) C(10) 3.537(9) ? . 1_565
Se(1) H(23) 3.159 ? . 3_656
Se(1) H(25) 3.261 ? . 1_565
P(2) H(7) 3.442 ? . 2_656
O(3) H(2) 2.713 ? . 1_565
O(3) H(4) 3.313 ? . 1_565
O(3) H(7) 3.135 ? . 2_656
O(3) H(8) 2.844 ? . 1_565
O(3) H(28) 2.322 ? . 1_565
C(4) H(9) 3.200 ? . 2_646
C(5) H(7) 3.097 ? . 2_656
C(6) H(18) 3.368 ? . 3_656
C(6) H(23) 3.525 ? . 3_656
C(7) H(11) 3.379 ? . 3_657
C(10) H(5) 3.024 ? . 1_545
C(10) H(11) 3.192 ? . 3_657
C(10) H(13) 3.482 ? . 1_545
C(10) H(14) 3.167 ? . 3_657
C(10) H(19) 3.291 ? . 2_546
C(11) H(5) 3.084 ? . 1_545
C(11) H(11) 3.254 ? . 3_657
C(11) H(14) 2.950 ? . 3_657
C(12) H(7) 3.203 ? . 2_656
C(12) H(8) 3.289 ? . 1_565
C(12) H(10) 3.243 ? . 1_565
C(14) H(1) 3.018 ? . 1_565
C(14) H(2) 3.436 ? . 1_565
C(14) H(11) 3.482 ? . 3_657
C(16) H(11) 3.282 ? . 3_657
C(16) H(13) 3.021 ? . 2_546
C(16) H(17) 3.521 ? . 2_556
C(16) H(19) 3.536 ? . 2_546
C(16) H(21) 3.532 ? . 2_556
C(16) H(22) 3.447 ? . 2_546
C(17) H(8) 3.180 ? . 2_656
C(17) H(10) 3.380 ? . 2_656
C(17) H(12) 3.132 ? . 2_646
C(18) H(3) 3.063 ? . 1_545
C(18) H(7) 3.492 ? . 2_646
C(18) H(9) 3.298 ? . 2_646
C(19) H(8) 3.174 ? . 2_656
C(19) H(12) 3.000 ? . 2_646
C(19) H(16) 3.522 ? . 1_565
C(19) H(29) 3.338 ? . 2_656
C(20) H(3) 3.222 ? . 1_545
C(20) H(14) 3.343 ? . 1_545
C(20) H(18) 3.426 ? . 4_545
C(21) H(17) 3.521 ? . 4_545
C(22) H(16) 3.190 ? . 1_565
C(22) H(18) 3.579 ? . 3_656
C(23) H(1) 3.100 ? . 1_565
C(23) H(6) 3.428 ? . 2_556
C(23) H(11) 3.440 ? . 3_657
C(23) H(13) 3.363 ? . 2_546
C(23) H(21) 3.260 ? . 2_556
C(24) H(10) 3.105 ? . 1_565
C(25) H(12) 3.547 ? . 1_545
C(25) H(18) 3.459 ? . 3_656
C(25) H(20) 3.392 ? . 3_656
C(25) H(24) 3.288 ? . 3_646
C(26) H(22) 3.587 ? . 1_545
C(27) H(6) 3.245 ? . 2_556
C(27) H(13) 3.501 ? . 2_546
C(27) H(26) 3.414 ? . 1_565
C(28) H(11) 3.594 ? . 4_444
C(28) H(16) 3.460 ? . 3_646
C(29) H(12) 3.201 ? . 1_545
C(30) H(1) 3.448 ? . 2_556
C(30) H(6) 3.578 ? . 2_556
C(31) H(15) 3.394 ? . 3_646
C(31) H(20) 3.473 ? . 1_545
C(31) H(25) 3.470 ? . 3_646
H(1) C(14) 3.018 ? . 1_545
H(1) C(23) 3.100 ? . 1_545
H(1) C(30) 3.448 ? . 2_546
H(1) H(5) 2.747 ? . 1_545
H(1) H(11) 3.493 ? . 3_647
H(1) H(11) 3.599 ? . 3_657
H(1) H(13) 2.871 ? . 1_545
H(1) H(14) 3.136 ? . 3_657
H(1) H(19) 2.614 ? . 2_546
H(1) H(21) 3.372 ? . 2_546
H(1) H(22) 3.572 ? . 2_546
H(2) O(3) 2.713 ? . 1_545
H(2) C(14) 3.436 ? . 1_545
H(2) H(3) 2.998 ? . 1_545
H(2) H(5) 2.830 ? . 1_545
H(2) H(14) 2.790 ? . 3_657
H(3) C(18) 3.063 ? . 1_565
H(3) C(20) 3.222 ? . 1_565
H(3) H(2) 2.998 ? . 1_565
H(3) H(7) 3.375 ? . 2_656
H(3) H(8) 2.684 ? . 1_565
H(3) H(10) 3.024 ? . 1_565
H(3) H(14) 3.490 ? . 3_667
H(4) O(3) 3.313 ? . 1_545
H(4) H(5) 3.225 ? . 1_545
H(5) C(10) 3.024 ? . 1_565
H(5) C(11) 3.084 ? . 1_565
H(5) H(1) 2.747 ? . 1_565
H(5) H(2) 2.830 ? . 1_565
H(5) H(4) 3.225 ? . 1_565
H(5) H(6) 3.427 ? . 2_556
H(6) C(23) 3.428 ? . 2_546
H(6) C(27) 3.245 ? . 2_546
H(6) C(30) 3.578 ? . 2_546
H(6) H(5) 3.427 ? . 2_546
H(6) H(13) 2.881 ? . 2_546
H(6) H(17) 3.193 ? . 2_556
H(6) H(19) 3.113 ? . 2_546
H(6) H(21) 3.331 ? . 2_546
H(6) H(21) 3.169 ? . 2_556
H(6) H(22) 2.567 ? . 2_546
H(6) H(26) 3.362 ? . 2_556
H(7) P(2) 3.442 ? . 2_646
H(7) O(3) 3.135 ? . 2_646
H(7) C(5) 3.097 ? . 2_646
H(7) C(12) 3.203 ? . 2_646
H(7) C(18) 3.492 ? . 2_656
H(7) H(3) 3.375 ? . 2_646
H(7) H(8) 2.753 ? . 2_656
H(7) H(10) 3.252 ? . 2_656
H(7) H(12) 3.144 ? . 2_646
H(7) H(29) 3.278 ? . 2_646
H(8) O(3) 2.844 ? . 1_545
H(8) C(12) 3.289 ? . 1_545
H(8) C(17) 3.180 ? . 2_646
H(8) C(19) 3.174 ? . 2_646
H(8) H(3) 2.684 ? . 1_545
H(8) H(7) 2.753 ? . 2_646
H(8) H(9) 2.741 ? . 2_646
H(9) C(4) 3.200 ? . 2_656
H(9) C(18) 3.298 ? . 2_656
H(9) H(8) 2.741 ? . 2_656
H(9) H(12) 2.878 ? . 2_646
H(9) H(16) 3.549 ? . 1_565
H(9) H(28) 3.046 ? . 2_656
H(9) H(29) 2.401 ? . 2_656
H(10) C(12) 3.243 ? . 1_545
H(10) C(17) 3.380 ? . 2_646
H(10) C(24) 3.105 ? . 1_545
H(10) H(3) 3.024 ? . 1_545
H(10) H(7) 3.252 ? . 2_646
H(10) H(14) 2.771 ? . 1_545
H(10) H(18) 3.033 ? . 4_545
H(10) H(19) 3.141 ? . 4_545
H(11) C(7) 3.379 ? . 3_657
H(11) C(10) 3.192 ? . 3_657
H(11) C(11) 3.254 ? . 3_657
H(11) C(14) 3.482 ? . 3_657
H(11) C(16) 3.282 ? . 3_657
H(11) C(23) 3.440 ? . 3_657
H(11) C(28) 3.594 ? . 4_545
H(11) H(1) 3.493 ? . 3_647
H(11) H(1) 3.599 ? . 3_657
H(11) H(17) 2.999 ? . 4_545
H(11) H(18) 3.463 ? . 4_545
H(11) H(19) 3.434 ? . 4_545
H(12) C(17) 3.132 ? . 2_656
H(12) C(19) 3.000 ? . 2_656
H(12) C(25) 3.547 ? . 1_565
H(12) C(29) 3.201 ? . 1_565
H(12) H(7) 3.144 ? . 2_656
H(12) H(9) 2.878 ? . 2_656
H(12) H(15) 3.570 ? . 1_565
H(12) H(16) 2.946 ? . 1_565
H(13) C(10) 3.482 ? . 1_565
H(13) C(16) 3.021 ? . 2_556
H(13) C(23) 3.363 ? . 2_556
H(13) C(27) 3.501 ? . 2_556
H(13) H(1) 2.871 ? . 1_565
H(13) H(6) 2.881 ? . 2_556
H(13) H(13) 3.472 ? . 2_546
H(13) H(13) 3.472 ? . 2_556
H(13) H(21) 2.616 ? . 2_556
H(14) C(10) 3.167 ? . 3_657
H(14) C(11) 2.950 ? . 3_657
H(14) C(20) 3.343 ? . 1_565
H(14) H(1) 3.136 ? . 3_657
H(14) H(2) 2.790 ? . 3_657
H(14) H(3) 3.490 ? . 3_667
H(14) H(10) 2.771 ? . 1_565
H(15) C(31) 3.394 ? . 3_646
H(15) H(12) 3.570 ? . 1_545
H(15) H(20) 3.180 ? . 3_656
H(15) H(23) 3.582 ? . 3_646
H(15) H(23) 3.590 ? . 3_656
H(15) H(24) 2.532 ? . 3_646
H(16) C(19) 3.522 ? . 1_545
H(16) C(22) 3.190 ? . 1_545
H(16) C(28) 3.460 ? . 3_646
H(16) H(9) 3.549 ? . 1_545
H(16) H(12) 2.946 ? . 1_545
H(16) H(17) 3.503 ? . 3_646
H(16) H(18) 2.776 ? . 3_646
H(16) H(24) 3.282 ? . 3_646
H(28) O(3) 2.322 ? . 1_545
H(28) H(9) 3.046 ? . 2_646
H(29) C(19) 3.338 ? . 2_646
H(29) H(7) 3.278 ? . 2_656
H(29) H(9) 2.401 ? . 2_646
H(17) C(16) 3.521 ? . 2_546
H(17) C(21) 3.521 ? . 4_444
H(17) H(6) 3.193 ? . 2_546
H(17) H(11) 2.999 ? . 4_444
H(17) H(16) 3.503 ? . 3_646
H(17) H(19) 3.583 ? . 1_545
H(17) H(20) 3.299 ? . 1_545
H(18) C(6) 3.368 ? . 3_656
H(18) C(20) 3.426 ? . 4_444
H(18) C(22) 3.579 ? . 3_656
H(18) C(25) 3.459 ? . 3_656
H(18) H(10) 3.033 ? . 4_444
H(18) H(11) 3.463 ? . 4_444
H(18) H(16) 2.776 ? . 3_646
H(19) C(10) 3.291 ? . 2_556
H(19) C(16) 3.536 ? . 2_556
H(19) H(1) 2.614 ? . 2_556
H(19) H(6) 3.113 ? . 2_556
H(19) H(10) 3.141 ? . 4_444
H(19) H(11) 3.434 ? . 4_444
H(19) H(17) 3.583 ? . 1_565
H(20) C(25) 3.392 ? . 3_656
H(20) C(31) 3.473 ? . 1_565
H(20) H(15) 3.180 ? . 3_656
H(20) H(17) 3.299 ? . 1_565
H(20) H(24) 2.777 ? . 1_565
H(20) H(26) 3.193 ? . 1_565
H(21) C(16) 3.532 ? . 2_546
H(21) C(23) 3.260 ? . 2_546
H(21) H(1) 3.372 ? . 2_556
H(21) H(6) 3.169 ? . 2_546
H(21) H(6) 3.331 ? . 2_556
H(21) H(13) 2.616 ? . 2_546
H(22) C(16) 3.447 ? . 2_556
H(22) C(26) 3.587 ? . 1_565
H(22) H(1) 3.572 ? . 2_556
H(22) H(6) 2.567 ? . 2_556
H(22) H(26) 2.682 ? . 1_565
H(23) Se(1) 3.159 ? . 3_656
H(23) C(6) 3.525 ? . 3_656
H(23) H(15) 3.582 ? . 3_646
H(23) H(15) 3.590 ? . 3_656
H(23) H(25) 3.136 ? . 3_646
H(24) C(25) 3.288 ? . 3_646
H(24) H(15) 2.532 ? . 3_646
H(24) H(16) 3.282 ? . 3_646
H(24) H(20) 2.777 ? . 1_545
H(24) H(25) 3.067 ? . 3_646
H(25) Se(1) 3.261 ? . 1_545
H(25) C(31) 3.470 ? . 3_646
H(25) H(23) 3.136 ? . 3_646
H(25) H(24) 3.067 ? . 3_646
H(25) H(25) 3.375 ? . 3_646
H(25) H(27) 3.585 ? . 1_545
H(26) C(27) 3.414 ? . 1_545
H(26) H(6) 3.362 ? . 2_546
H(26) H(20) 3.193 ? . 1_545
H(26) H(22) 2.682 ? . 1_545
H(26) H(27) 3.293 ? . 1_545
H(27) H(25) 3.585 ? . 1_565
H(27) H(26) 3.293 ? . 1_565

loop_
_geom_torsion_atom_site_label_1
_geom_torsion_atom_site_label_2
_geom_torsion_atom_site_label_3
_geom_torsion_atom_site_label_4
_geom_torsion
_geom_torsion_publ_flag
_geom_torsion_site_symmetry_1
_geom_torsion_site_symmetry_2
_geom_torsion_site_symmetry_3
_geom_torsion_site_symmetry_4
C(6) Se(1) C(8) C(4) 60.0(4) ? . . . .
C(6) Se(1) C(8) C(13) -123.9(5) ? . . . .
C(8) Se(1) C(6) C(22) -117.1(6) ? . . . .
C(8) Se(1) C(6) C(25) 64.8(6) ? . . . .
O(3) P(2) C(4) C(8) -55.3(4) ? . . . .
O(3) P(2) C(5) C(12) 31.6(5) ? . . . .
O(3) P(2) C(5) C(18) -145.7(5) ? . . . .
O(3) P(2) C(7) C(11) -167.9(4) ? . . . .
O(3) P(2) C(7) C(14) 11.2(5) ? . . . .
C(4) P(2) C(5) C(12) 158.7(4) ? . . . .
C(4) P(2) C(5) C(18) -18.6(5) ? . . . .
C(5) P(2) C(4) C(8) -179.6(3) ? . . . .
C(4) P(2) C(7) C(11) 65.6(5) ? . . . .
C(4) P(2) C(7) C(14) -115.4(4) ? . . . .
C(7) P(2) C(4) C(8) 67.9(4) ? . . . .
C(5) P(2) C(7) C(11) -46.8(5) ? . . . .
C(5) P(2) C(7) C(14) 132.2(4) ? . . . .
C(7) P(2) C(5) C(12) -88.9(5) ? . . . .
C(7) P(2) C(5) C(18) 93.7(5) ? . . . .
P(2) C(4) C(8) Se(1) 84.9(4) ? . . . .
P(2) C(4) C(8) C(13) -91.2(6) ? . . . .
P(2) C(5) C(12) C(24) -177.6(6) ? . . . .
P(2) C(5) C(18) C(20) 176.1(5) ? . . . .
C(12) C(5) C(18) C(20) -1.2(9) ? . . . .
C(18) C(5) C(12) C(24) -0.1(8) ? . . . .
Se(1) C(6) C(22) C(19) -177.4(8) ? . . . .
Se(1) C(6) C(25) C(29) 177.8(7) ? . . . .
C(22) C(6) C(25) C(29) -0.3(10) ? . . . .
C(25) C(6) C(22) C(19) 0.8(13) ? . . . .
P(2) C(7) C(11) C(10) 176.4(4) ? . . . .
P(2) C(7) C(14) C(23) -177.4(5) ? . . . .
C(11) C(7) C(14) C(23) 1.7(9) ? . . . .
C(14) C(7) C(11) C(10) -2.7(9) ? . . . .
Se(1) C(8) C(13) C(15) 2.3(9) ? . . . .
C(4) C(8) C(13) C(15) 178.2(6) ? . . . .
C(11) C(10) C(16) C(23) 0.7(11) ? . . . .
C(16) C(10) C(11) C(7) 1.5(10) ? . . . .
C(5) C(12) C(24) C(21) 1.1(12) ? . . . .
C(8) C(13) C(15) C(26) 120.6(8) ? . . . .
C(8) C(13) C(15) C(27) -114.0(8) ? . . . .
C(7) C(14) C(23) C(16) 0.5(9) ? . . . .
C(13) C(15) C(26) C(31) 179.2(7) ? . . . .
C(13) C(15) C(27) C(30) -177.2(8) ? . . . .
C(26) C(15) C(27) C(30) -51.8(10) ? . . . .
C(27) C(15) C(26) C(31) 53.2(9) ? . . . .
C(10) C(16) C(23) C(14) -1.8(11) ? . . . .
C(19) C(17) C(29) C(25) 0.2(18) ? . . . .
C(29) C(17) C(19) C(22) 0.2(19) ? . . . .
C(5) C(18) C(20) C(21) 1.5(10) ? . . . .
C(17) C(19) C(22) C(6) -0.7(15) ? . . . .
C(18) C(20) C(21) C(24) -0.4(10) ? . . . .
C(20) C(21) C(24) C(12) -0.8(13) ? . . . .
C(6) C(25) C(29) C(17) -0.2(13) ? . . . .
C(15) C(26) C(31) C(28) -55.8(12) ? . . . .
C(15) C(27) C(30) C(28) 52.8(11) ? . . . .
C(30) C(28) C(31) C(26) 56.0(12) ? . . . .
C(31) C(28) C(30) C(27) -54.5(11) ? . . . .

loop_
_cod_related_entry_id
_cod_related_entry_database
_cod_related_entry_code
1 ChemSpider 30658891
